data_9012803
loop_
_publ_author_name
'Garcia-Garcia F J'
'Larsson, A. K.'
'Noren, L.'
'Withers, R. L.'

_publ_section_title
;
 The crystal structures of Co3Se4 and Co7Se8
 Note: single crystal
;
_journal_name_full 'Solid State Sciences'
_journal_page_first 725
_journal_page_last 733
_journal_paper_doi 10.1016/j.solidstatesciences.2004.03.030
_journal_volume 6
_journal_year 2004
_chemical_formula_structural Co3Se4
_chemical_formula_sum 'Co3 Se4'
_space_group_IT_number 12
_symmetry_space_group_name_Hall '-C 2y'
_symmetry_space_group_name_H-M 'C 1 2/m 1'
_cell_angle_alpha 90
_cell_angle_beta 120.73
_cell_angle_gamma 90
_cell_length_a 12.100
_cell_length_b 3.570
_cell_length_c 6.183
_cell_formula_units_Z 2
_cell_volume 229.584
_database_code_amcsd 0015522
_exptl_crystal_density_diffrn 7.126
_cod_database_code 9012803
_amcsd_formula_title Co3Se4

loop_
_space_group_symop_operation_xyz
x,y,z
1/2+x,1/2+y,z
x,-y,z
1/2+x,1/2-y,z
-x,y,-z
1/2-x,1/2+y,-z
-x,-y,-z
1/2-x,1/2-y,-z

loop_
_atom_site_aniso_label
_atom_site_aniso_U_11
_atom_site_aniso_U_22
_atom_site_aniso_U_33
_atom_site_aniso_U_12
_atom_site_aniso_U_13
_atom_site_aniso_U_23
Co1 0.01200 0.00870 0.00390 0.00000 0.00130 0.00000
Co2 0.01300 0.00930 0.00390 0.00000 0.00220 0.00000
Se1 0.01600 0.00520 0.00570 0.00000 0.00390 0.00000
Se2 0.01490 0.00570 0.00690 0.00000 0.00570 0.00000

loop_
_atom_site_label
_atom_site_fract_x
_atom_site_fract_y
_atom_site_fract_z
Co1 0.00000 0.50000 0.50000
Co2 0.76065 0.00000 0.78070
Se1 0.62013 0.00000 0.95550
Se2 0.13384 0.00000 0.47400

loop_
_cod_related_entry_id
_cod_related_entry_database
_cod_related_entry_code
1 AMCSD 0015522
